data_4063053
_journal_name_full Organometallics
_journal_paper_doi 10.1021/om049857l
_journal_year 2004
_chemical_formula_sum 'C62 H88 Mn2 N4 O4'
_chemical_formula_weight 1063.24
_space_group_IT_number 14
_symmetry_cell_setting monoclinic
_symmetry_space_group_name_Hall '-P 2ybc'
_symmetry_space_group_name_H-M 'P 1 21/c 1'
_cell_angle_alpha 90.00
_cell_angle_beta 101.94(6)
_cell_angle_gamma 90.00
_cell_formula_units_Z 4
_cell_length_a 17.32(3)
_cell_length_b 15.210(17)
_cell_length_c 23.30(3)
_cell_measurement_temperature 203(2)
_cell_volume 6007(15)
_diffrn_ambient_temperature 203(2)
_exptl_crystal_density_diffrn 1.176
_cod_original_sg_symbol_H-M 'P 21/c'
_cod_database_code 4063053

loop_
_symmetry_equiv_pos_as_xyz
'x, y, z'
'-x, y+1/2, -z+1/2'
'-x, -y, -z'
'x, -y-1/2, z-1/2'

loop_
_atom_site_label
_atom_site_type_symbol
_atom_site_fract_x
_atom_site_fract_y
_atom_site_fract_z
_atom_site_U_iso_or_equiv
_atom_site_adp_type
_atom_site_occupancy
_atom_site_symmetry_multiplicity
_atom_site_calc_flag
_atom_site_refinement_flags
_atom_site_disorder_assembly
_atom_site_disorder_group
Mn1 Mn 0.26053(8) 0.36103(7) 0.20807(5) 0.0354(4) Uani 1 1 d . . .
Mn2 Mn 0.24141(8) 0.60187(7) 0.30234(5) 0.0335(4) Uani 1 1 d . . .
O1 O 0.3599(4) 0.4183(4) 0.2524(3) 0.0616(18) Uani 1 1 d . . .
O2 O 0.1617(5) 0.4176(5) 0.2206(3) 0.086(2) Uani 1 1 d . . .
O3 O 0.3444(4) 0.5437(4) 0.2981(3) 0.0614(18) Uani 1 1 d . . .
O4 O 0.1404(4) 0.5331(4) 0.2729(3) 0.0647(19) Uani 1 1 d . . .
N1 N 0.2669(4) 0.3395(4) 0.1212(2) 0.0326(16) Uani 1 1 d . . .
N2 N 0.2621(4) 0.2266(4) 0.2238(3) 0.0371(17) Uani 1 1 d . . .
N3 N 0.2307(4) 0.7304(4) 0.2709(3) 0.0312(15) Uani 1 1 d . . .
N4 N 0.2388(4) 0.6430(4) 0.3873(3) 0.0306(15) Uani 1 1 d . . .
C1 C 0.3013(5) 0.2685(5) 0.1059(3) 0.035(2) Uani 1 1 d . . .
C2 C 0.3217(5) 0.1948(5) 0.1424(3) 0.0325(19) Uani 1 1 d . . .
H2A H 0.3551 0.1541 0.1293 0.039 Uiso 1 1 calc R . .
C3 C 0.2997(5) 0.1724(5) 0.1958(4) 0.037(2) Uani 1 1 d . . .
C4 C 0.3190(5) 0.2618(5) 0.0456(3) 0.040(2) Uani 1 1 d . . .
H4A H 0.2714 0.2733 0.0164 0.060 Uiso 1 1 calc R . .
H4B H 0.3380 0.2031 0.0398 0.060 Uiso 1 1 calc R . .
H4C H 0.3591 0.3046 0.0415 0.060 Uiso 1 1 calc R . .
C5 C 0.3225(5) 0.0815(5) 0.2189(3) 0.045(2) Uani 1 1 d . . .
H5A H 0.2883 0.0634 0.2448 0.068 Uiso 1 1 calc R . .
H5B H 0.3768 0.0819 0.2404 0.068 Uiso 1 1 calc R . .
H5C H 0.3171 0.0406 0.1864 0.068 Uiso 1 1 calc R . .
C6 C 0.1986(5) 0.7935(4) 0.2987(3) 0.0315(19) Uani 1 1 d . . .
C7 C 0.1792(5) 0.7819(5) 0.3537(3) 0.038(2) Uani 1 1 d . . .
H7A H 0.1451 0.8247 0.3637 0.045 Uiso 1 1 calc R . .
C8 C 0.2025(5) 0.7161(5) 0.3963(3) 0.034(2) Uani 1 1 d . . .
C9 C 0.1796(5) 0.8824(5) 0.2701(4) 0.045(2) Uani 1 1 d . . .
H9A H 0.2210 0.8992 0.2500 0.068 Uiso 1 1 calc R . .
H9B H 0.1757 0.9258 0.2999 0.068 Uiso 1 1 calc R . .
H9C H 0.1297 0.8791 0.2421 0.068 Uiso 1 1 calc R . .
C10 C 0.1820(6) 0.7344(5) 0.4550(3) 0.047(2) Uani 1 1 d . . .
H10A H 0.1518 0.6856 0.4657 0.070 Uiso 1 1 calc R . .
H10B H 0.1509 0.7878 0.4525 0.070 Uiso 1 1 calc R . .
H10C H 0.2301 0.7415 0.4845 0.070 Uiso 1 1 calc R . .
C11 C 0.2374(5) 0.4042(5) 0.0763(3) 0.035(2) Uani 1 1 d . . .
C12 C 0.1575(5) 0.4006(5) 0.0485(3) 0.038(2) Uani 1 1 d . . .
C13 C 0.1299(6) 0.4600(5) 0.0036(4) 0.049(2) Uani 1 1 d . . .
H13A H 0.0766 0.4589 -0.0158 0.059 Uiso 1 1 calc R . .
C14 C 0.1806(7) 0.5204(6) -0.0123(4) 0.058(3) Uani 1 1 d . . .
H14A H 0.1619 0.5585 -0.0439 0.070 Uiso 1 1 calc R . .
C15 C 0.2576(7) 0.5262(6) 0.0167(4) 0.058(3) Uani 1 1 d . . .
H15A H 0.2902 0.5699 0.0059 0.070 Uiso 1 1 calc R . .
C16 C 0.2885(6) 0.4686(5) 0.0621(3) 0.042(2) Uani 1 1 d . . .
C121 C 0.1012(5) 0.3351(5) 0.0660(3) 0.041(2) Uani 1 1 d . . .
H12A H 0.1247 0.3169 0.1066 0.050 Uiso 1 1 calc R . .
C122 C 0.0940(7) 0.2532(6) 0.0291(5) 0.075(3) Uani 1 1 d . . .
H12B H 0.0584 0.2122 0.0423 0.113 Uiso 1 1 calc R . .
H12C H 0.1455 0.2262 0.0328 0.113 Uiso 1 1 calc R . .
H12D H 0.0734 0.2682 -0.0117 0.113 Uiso 1 1 calc R . .
C123 C 0.0205(6) 0.3729(7) 0.0674(5) 0.071(3) Uani 1 1 d . . .
H12E H -0.0084 0.3318 0.0869 0.106 Uiso 1 1 calc R . .
H12F H -0.0084 0.3828 0.0276 0.106 Uiso 1 1 calc R . .
H12G H 0.0268 0.4281 0.0886 0.106 Uiso 1 1 calc R . .
C161 C 0.3718(6) 0.4784(6) 0.0959(4) 0.050(2) Uani 1 1 d . . .
H16A H 0.3848 0.4263 0.1215 0.060 Uiso 1 1 calc R . .
C162 C 0.4342(6) 0.4852(6) 0.0563(5) 0.068(3) Uani 1 1 d . . .
H16B H 0.4868 0.4844 0.0808 0.102 Uiso 1 1 calc R . .
H16C H 0.4264 0.5397 0.0342 0.102 Uiso 1 1 calc R . .
H16D H 0.4280 0.4358 0.0294 0.102 Uiso 1 1 calc R . .
C163 C 0.3793(7) 0.5596(7) 0.1347(5) 0.072(3) Uani 1 1 d . . .
H16E H 0.4316 0.5616 0.1596 0.108 Uiso 1 1 calc R . .
H16F H 0.3401 0.5573 0.1590 0.108 Uiso 1 1 calc R . .
H16G H 0.3709 0.6119 0.1104 0.108 Uiso 1 1 calc R . .
C17 C 0.3855(5) 0.4851(6) 0.2830(4) 0.046(2) Uani 1 1 d . . .
C18 C 0.4738(6) 0.4921(7) 0.3046(6) 0.086(4) Uani 1 1 d . . .
H18A H 0.5002 0.4544 0.2811 0.130 Uiso 1 1 calc R . .
H18B H 0.4876 0.4740 0.3453 0.130 Uiso 1 1 calc R . .
H18C H 0.4902 0.5525 0.3012 0.130 Uiso 1 1 calc R . .
C19 C 0.1195(6) 0.4650(6) 0.2454(4) 0.049(2) Uani 1 1 d . . .
C20 C 0.0368(7) 0.4323(8) 0.2406(6) 0.098(4) Uani 1 1 d . . .
H20A H 0.0381 0.3714 0.2530 0.147 Uiso 1 1 calc R . .
H20B H 0.0085 0.4368 0.2002 0.147 Uiso 1 1 calc R . .
H20C H 0.0104 0.4676 0.2654 0.147 Uiso 1 1 calc R . .
C21 C 0.2264(6) 0.1930(5) 0.2708(4) 0.048(2) Uani 1 1 d . . .
C22 C 0.2696(7) 0.1952(6) 0.3294(5) 0.060(3) Uani 1 1 d . . .
C23 C 0.2298(8) 0.1641(7) 0.3726(4) 0.075(3) Uani 1 1 d . . .
H23A H 0.2568 0.1620 0.4120 0.090 Uiso 1 1 calc R . .
C24 C 0.1520(9) 0.1366(8) 0.3583(5) 0.089(4) Uani 1 1 d . . .
H24A H 0.1266 0.1182 0.3882 0.107 Uiso 1 1 calc R . .
C25 C 0.1123(7) 0.1360(7) 0.3019(5) 0.073(3) Uani 1 1 d . . .
H25A H 0.0599 0.1158 0.2932 0.088 Uiso 1 1 calc R . .
C26 C 0.1472(6) 0.1647(5) 0.2559(4) 0.056(3) Uani 1 1 d . . .
C221 C 0.3522(7) 0.2256(7) 0.3458(4) 0.072(3) Uani 1 1 d . . .
H22A H 0.3697 0.2405 0.3091 0.086 Uiso 1 1 calc R . .
C222 C 0.4096(9) 0.1542(10) 0.3784(5) 0.116(5) Uani 1 1 d . . .
H22B H 0.4623 0.1786 0.3896 0.174 Uiso 1 1 calc R . .
H22C H 0.4103 0.1042 0.3527 0.174 Uiso 1 1 calc R . .
H22D H 0.3918 0.1354 0.4133 0.174 Uiso 1 1 calc R . .
C223 C 0.3578(8) 0.3094(8) 0.3829(4) 0.094(4) Uani 1 1 d . . .
H22E H 0.4110 0.3327 0.3891 0.141 Uiso 1 1 calc R . .
H22F H 0.3449 0.2958 0.4205 0.141 Uiso 1 1 calc R . .
H22G H 0.3209 0.3528 0.3627 0.141 Uiso 1 1 calc R . .
C261 C 0.1014(6) 0.1629(6) 0.1928(4) 0.058(3) Uani 1 1 d . . .
H26A H 0.1243 0.2089 0.1713 0.069 Uiso 1 1 calc R . .
C262 C 0.1101(7) 0.0772(7) 0.1632(5) 0.080(3) Uani 1 1 d . . .
H26B H 0.0809 0.0794 0.1229 0.120 Uiso 1 1 calc R . .
H26C H 0.0895 0.0301 0.1838 0.120 Uiso 1 1 calc R . .
H26D H 0.1654 0.0665 0.1637 0.120 Uiso 1 1 calc R . .
C263 C 0.0148(7) 0.1843(7) 0.1867(6) 0.087(4) Uani 1 1 d . . .
H26E H 0.0090 0.2330 0.2123 0.131 Uiso 1 1 calc R . .
H26F H -0.0127 0.1333 0.1974 0.131 Uiso 1 1 calc R . .
H26G H -0.0075 0.2005 0.1464 0.131 Uiso 1 1 calc R . .
C31 C 0.2531(5) 0.7521(5) 0.2165(4) 0.039(2) Uani 1 1 d . . .
C32 C 0.1974(5) 0.7477(5) 0.1648(3) 0.039(2) Uani 1 1 d . . .
C33 C 0.2199(6) 0.7744(6) 0.1130(3) 0.054(3) Uani 1 1 d . . .
H33A H 0.1828 0.7728 0.0774 0.064 Uiso 1 1 calc R . .
C34 C 0.2944(7) 0.8026(6) 0.1136(4) 0.060(3) Uani 1 1 d . . .
H34A H 0.3076 0.8222 0.0786 0.072 Uiso 1 1 calc R . .
C35 C 0.3505(6) 0.8029(6) 0.1643(4) 0.052(2) Uani 1 1 d . . .
H35A H 0.4020 0.8214 0.1634 0.063 Uiso 1 1 calc R . .
C36 C 0.3326(5) 0.7760(5) 0.2181(3) 0.039(2) Uani 1 1 d . . .
C321 C 0.1143(5) 0.7139(6) 0.1611(4) 0.049(2) Uani 1 1 d . . .
H32A H 0.1071 0.7047 0.2017 0.059 Uiso 1 1 calc R . .
C322 C 0.1028(7) 0.6250(7) 0.1298(4) 0.072(3) Uani 1 1 d . . .
H32B H 0.0503 0.6029 0.1300 0.108 Uiso 1 1 calc R . .
H32C H 0.1418 0.5837 0.1498 0.108 Uiso 1 1 calc R . .
H32D H 0.1088 0.6321 0.0896 0.108 Uiso 1 1 calc R . .
C323 C 0.0508(6) 0.7787(7) 0.1314(4) 0.072(3) Uani 1 1 d . . .
H32E H -0.0005 0.7505 0.1254 0.109 Uiso 1 1 calc R . .
H32F H 0.0615 0.7966 0.0939 0.109 Uiso 1 1 calc R . .
H32G H 0.0511 0.8300 0.1562 0.109 Uiso 1 1 calc R . .
C361 C 0.3941(5) 0.7746(5) 0.2737(4) 0.044(2) Uani 1 1 d . . .
H36A H 0.3783 0.7287 0.2992 0.053 Uiso 1 1 calc R . .
C362 C 0.4743(6) 0.7491(7) 0.2632(5) 0.069(3) Uani 1 1 d . . .
H36B H 0.5111 0.7433 0.3006 0.104 Uiso 1 1 calc R . .
H36C H 0.4930 0.7941 0.2399 0.104 Uiso 1 1 calc R . .
H36D H 0.4704 0.6935 0.2425 0.104 Uiso 1 1 calc R . .
C363 C 0.3982(6) 0.8607(6) 0.3070(4) 0.064(3) Uani 1 1 d . . .
H36E H 0.4382 0.8566 0.3428 0.097 Uiso 1 1 calc R . .
H36F H 0.3474 0.8729 0.3166 0.097 Uiso 1 1 calc R . .
H36G H 0.4118 0.9078 0.2828 0.097 Uiso 1 1 calc R . .
C41 C 0.2759(5) 0.5928(4) 0.4371(3) 0.0308(19) Uani 1 1 d . . .
C42 C 0.3546(5) 0.6145(5) 0.4639(3) 0.037(2) Uani 1 1 d . . .
C43 C 0.3923(5) 0.5645(5) 0.5123(4) 0.047(2) Uani 1 1 d . . .
H43A H 0.4449 0.5767 0.5303 0.056 Uiso 1 1 calc R . .
C44 C 0.3525(7) 0.4975(5) 0.5337(4) 0.055(3) Uani 1 1 d . . .
H44A H 0.3780 0.4647 0.5663 0.066 Uiso 1 1 calc R . .
C45 C 0.2779(6) 0.4791(6) 0.5083(4) 0.053(3) Uani 1 1 d . . .
H45A H 0.2521 0.4338 0.5245 0.064 Uiso 1 1 calc R . .
C46 C 0.2351(5) 0.5241(5) 0.4582(4) 0.041(2) Uani 1 1 d . . .
C421 C 0.3983(5) 0.6887(6) 0.4409(4) 0.046(2) Uani 1 1 d . . .
H42A H 0.3660 0.7080 0.4028 0.056 Uiso 1 1 calc R . .
C422 C 0.4086(8) 0.7669(6) 0.4822(6) 0.101(5) Uani 1 1 d . . .
H42B H 0.4421 0.8103 0.4691 0.152 Uiso 1 1 calc R . .
H42C H 0.4329 0.7476 0.5215 0.152 Uiso 1 1 calc R . .
H42D H 0.3575 0.7926 0.4825 0.152 Uiso 1 1 calc R . .
C423 C 0.4787(6) 0.6610(7) 0.4306(5) 0.083(4) Uani 1 1 d . . .
H42E H 0.4998 0.7071 0.4095 0.124 Uiso 1 1 calc R . .
H42F H 0.4734 0.6073 0.4077 0.124 Uiso 1 1 calc R . .
H42G H 0.5143 0.6511 0.4681 0.124 Uiso 1 1 calc R . .
C461 C 0.1528(6) 0.4989(6) 0.4298(4) 0.055(3) Uani 1 1 d . . .
H46A H 0.1328 0.5425 0.3988 0.066 Uiso 1 1 calc R . .
C462 C 0.1520(7) 0.4079(6) 0.4007(5) 0.073(3) Uani 1 1 d . . .
H46B H 0.0985 0.3932 0.3812 0.109 Uiso 1 1 calc R . .
H46C H 0.1715 0.3640 0.4304 0.109 Uiso 1 1 calc R . .
H46D H 0.1856 0.4090 0.3722 0.109 Uiso 1 1 calc R . .
C463 C 0.0970(7) 0.4991(7) 0.4738(5) 0.079(4) Uani 1 1 d . . .
H46E H 0.0444 0.4818 0.4538 0.119 Uiso 1 1 calc R . .
H46F H 0.0951 0.5577 0.4900 0.119 Uiso 1 1 calc R . .
H46G H 0.1164 0.4579 0.5053 0.119 Uiso 1 1 calc R . .

loop_
_atom_site_aniso_label
_atom_site_aniso_U_11
_atom_site_aniso_U_22
_atom_site_aniso_U_33
_atom_site_aniso_U_23
_atom_site_aniso_U_13
_atom_site_aniso_U_12
Mn1 0.0444(8) 0.0345(7) 0.0346(7) -0.0047(5) 0.0252(6) 0.0028(6)
Mn2 0.0442(8) 0.0292(6) 0.0354(7) -0.0037(5) 0.0277(6) 0.0009(6)
O1 0.071(5) 0.061(4) 0.058(4) -0.019(3) 0.025(3) -0.008(4)
O2 0.082(6) 0.111(6) 0.080(5) -0.006(4) 0.047(4) 0.047(5)
O3 0.063(5) 0.059(4) 0.073(5) -0.010(3) 0.039(4) 0.021(3)
O4 0.071(5) 0.055(4) 0.074(5) -0.024(3) 0.028(4) -0.021(4)
N1 0.052(5) 0.027(3) 0.025(3) 0.000(3) 0.021(3) -0.003(3)
N2 0.046(5) 0.035(4) 0.039(4) 0.009(3) 0.029(3) 0.008(3)
N3 0.037(4) 0.033(3) 0.031(4) 0.005(3) 0.023(3) 0.000(3)
N4 0.033(4) 0.034(4) 0.032(4) 0.001(3) 0.022(3) 0.000(3)
C1 0.047(6) 0.030(4) 0.035(5) -0.002(3) 0.027(4) 0.001(4)
C2 0.045(6) 0.029(4) 0.028(4) -0.002(3) 0.020(4) 0.011(4)
C3 0.039(6) 0.028(4) 0.049(5) 0.006(4) 0.020(4) 0.007(4)
C4 0.060(6) 0.031(4) 0.038(5) -0.001(3) 0.030(4) 0.006(4)
C5 0.060(7) 0.045(5) 0.036(5) 0.009(4) 0.023(4) 0.014(4)
C6 0.037(5) 0.027(4) 0.037(5) 0.004(3) 0.022(4) 0.004(3)
C7 0.057(6) 0.030(4) 0.033(5) 0.001(3) 0.023(4) 0.006(4)
C8 0.047(6) 0.030(4) 0.033(4) -0.006(3) 0.025(4) 0.000(4)
C9 0.054(6) 0.041(5) 0.046(5) 0.014(4) 0.021(4) 0.014(4)
C10 0.075(7) 0.036(5) 0.039(5) 0.001(4) 0.035(5) 0.007(4)
C11 0.055(6) 0.026(4) 0.033(4) -0.004(3) 0.026(4) 0.006(4)
C12 0.058(7) 0.035(4) 0.025(4) 0.002(3) 0.019(4) 0.003(4)
C13 0.069(7) 0.040(5) 0.040(5) 0.008(4) 0.018(5) 0.007(5)
C14 0.099(10) 0.038(5) 0.043(6) 0.013(4) 0.025(6) 0.010(5)
C15 0.079(9) 0.040(5) 0.063(7) 0.014(5) 0.031(6) -0.006(5)
C16 0.072(7) 0.033(5) 0.030(5) 0.003(3) 0.030(5) -0.002(4)
C121 0.050(6) 0.040(5) 0.034(5) 0.002(4) 0.009(4) 0.002(4)
C122 0.086(9) 0.057(6) 0.086(8) -0.021(6) 0.025(6) -0.011(6)
C123 0.062(8) 0.071(7) 0.087(8) 0.006(6) 0.031(6) 0.002(6)
C161 0.052(7) 0.052(5) 0.052(6) 0.006(4) 0.025(5) -0.010(5)
C162 0.067(8) 0.064(6) 0.086(8) -0.004(5) 0.042(6) -0.018(5)
C163 0.080(8) 0.069(7) 0.076(7) -0.014(6) 0.036(6) -0.024(6)
C17 0.037(6) 0.053(6) 0.051(6) -0.011(4) 0.017(4) 0.004(5)
C18 0.054(8) 0.079(8) 0.124(11) -0.042(7) 0.011(7) 0.012(6)
C19 0.056(7) 0.048(6) 0.054(6) 0.002(4) 0.035(5) 0.011(5)
C20 0.075(9) 0.088(9) 0.143(12) -0.047(8) 0.054(8) -0.037(7)
C21 0.060(7) 0.041(5) 0.056(6) 0.007(4) 0.037(5) 0.009(5)
C22 0.067(8) 0.053(6) 0.070(7) 0.011(5) 0.042(6) 0.025(5)
C23 0.097(10) 0.096(8) 0.040(6) 0.023(5) 0.036(6) 0.028(7)
C24 0.128(13) 0.093(9) 0.070(9) 0.021(7) 0.078(9) 0.010(8)
C25 0.083(9) 0.072(7) 0.084(9) 0.019(6) 0.062(7) 0.006(6)
C26 0.065(8) 0.037(5) 0.080(7) 0.022(4) 0.048(6) 0.008(5)
C221 0.076(9) 0.107(9) 0.035(6) 0.006(5) 0.017(5) 0.029(7)
C222 0.117(13) 0.163(13) 0.064(8) 0.005(8) 0.008(8) 0.063(10)
C223 0.122(12) 0.126(10) 0.038(6) -0.010(6) 0.029(7) -0.012(8)
C261 0.049(7) 0.067(7) 0.061(7) 0.022(5) 0.016(5) -0.010(5)
C262 0.084(9) 0.096(9) 0.064(7) -0.001(6) 0.026(6) 0.013(7)
C263 0.063(9) 0.058(7) 0.136(11) 0.007(7) 0.011(7) -0.010(6)
C31 0.055(6) 0.029(4) 0.042(5) 0.007(3) 0.036(5) 0.002(4)
C32 0.054(6) 0.043(5) 0.024(5) 0.003(3) 0.013(4) 0.008(4)
C33 0.065(7) 0.080(7) 0.018(5) 0.007(4) 0.015(4) 0.004(5)
C34 0.073(8) 0.073(7) 0.043(6) 0.016(5) 0.030(6) -0.011(6)
C35 0.055(7) 0.062(6) 0.049(6) 0.005(4) 0.033(5) -0.008(5)
C36 0.048(6) 0.038(5) 0.036(5) 0.005(3) 0.018(4) -0.003(4)
C321 0.051(7) 0.061(6) 0.037(5) -0.003(4) 0.012(4) 0.000(5)
C322 0.083(9) 0.081(7) 0.057(7) -0.014(5) 0.027(6) -0.014(6)
C323 0.065(8) 0.092(8) 0.058(7) 0.004(6) 0.009(6) 0.008(6)
C361 0.041(6) 0.046(5) 0.051(6) 0.004(4) 0.023(5) -0.013(4)
C362 0.063(8) 0.074(7) 0.073(7) 0.010(5) 0.018(6) 0.002(6)
C363 0.068(8) 0.079(7) 0.045(6) -0.007(5) 0.011(5) -0.006(6)
C41 0.047(6) 0.021(4) 0.032(4) 0.000(3) 0.027(4) 0.008(4)
C42 0.042(6) 0.038(5) 0.040(5) 0.001(4) 0.027(4) 0.008(4)
C43 0.046(6) 0.049(5) 0.047(5) 0.001(4) 0.013(4) 0.006(4)
C44 0.079(9) 0.041(5) 0.050(6) 0.016(4) 0.026(6) 0.013(5)
C45 0.060(8) 0.040(5) 0.069(7) 0.014(5) 0.035(6) 0.004(5)
C46 0.051(6) 0.037(5) 0.041(5) 0.010(4) 0.027(4) 0.008(4)
C421 0.041(6) 0.057(6) 0.042(5) 0.004(4) 0.013(4) -0.014(4)
C422 0.153(13) 0.042(6) 0.140(12) -0.020(6) 0.102(10) -0.021(7)
C423 0.062(8) 0.092(8) 0.112(10) -0.012(7) 0.057(7) -0.016(6)
C461 0.054(7) 0.047(6) 0.074(7) 0.015(5) 0.033(5) -0.003(5)
C462 0.069(8) 0.064(7) 0.084(8) 0.000(6) 0.014(6) -0.018(6)
C463 0.070(8) 0.085(8) 0.100(9) 0.016(6) 0.056(7) -0.014(6)

loop_
_geom_bond_atom_site_label_1
_geom_bond_atom_site_label_2
_geom_bond_distance
_geom_bond_site_symmetry_2
_geom_bond_publ_flag
Mn1 O2 1.991(7) . ?
Mn1 O1 2.014(7) . ?
Mn1 N1 2.075(6) . ?
Mn1 N2 2.077(6) . ?
Mn2 O3 2.012(7) . ?
Mn2 O4 2.031(7) . ?
Mn2 N3 2.082(6) . ?
Mn2 N4 2.086(6) . ?
O1 C17 1.267(10) . ?
O2 C19 1.249(10) . ?
O3 C17 1.236(9) . ?
O4 C19 1.233(10) . ?
N1 C1 1.318(9) . ?
N1 C11 1.451(10) . ?
N2 C3 1.305(9) . ?
N2 C21 1.457(10) . ?
N3 C6 1.343(9) . ?
N3 C31 1.438(9) . ?
N4 C8 1.316(9) . ?
N4 C41 1.425(10) . ?
C1 C2 1.407(10) . ?
C1 C4 1.504(10) . ?
C2 C3 1.417(10) . ?
C3 C5 1.506(10) . ?
C6 C7 1.401(10) . ?
C6 C9 1.512(10) . ?
C7 C8 1.408(10) . ?
C8 C10 1.508(10) . ?
C11 C16 1.405(11) . ?
C11 C12 1.403(12) . ?
C12 C13 1.390(11) . ?
C12 C121 1.507(11) . ?
C13 C14 1.374(12) . ?
C14 C15 1.369(14) . ?
C15 C16 1.392(12) . ?
C16 C161 1.502(13) . ?
C121 C122 1.505(11) . ?
C121 C123 1.517(12) . ?
C161 C163 1.521(12) . ?
C161 C162 1.561(12) . ?
C17 C18 1.512(14) . ?
C19 C20 1.498(14) . ?
C21 C26 1.412(14) . ?
C21 C22 1.416(14) . ?
C22 C23 1.414(13) . ?
C22 C221 1.477(15) . ?
C23 C24 1.384(17) . ?
C24 C25 1.354(16) . ?
C25 C26 1.403(12) . ?
C26 C261 1.521(14) . ?
C221 C223 1.532(15) . ?
C221 C222 1.560(15) . ?
C261 C262 1.497(14) . ?
C261 C263 1.513(14) . ?
C31 C32 1.382(12) . ?
C31 C36 1.418(12) . ?
C32 C33 1.401(11) . ?
C32 C321 1.512(12) . ?
C33 C34 1.358(13) . ?
C34 C35 1.365(13) . ?
C35 C36 1.412(11) . ?
C36 C361 1.499(12) . ?
C321 C322 1.531(12) . ?
C321 C323 1.531(13) . ?
C361 C362 1.511(13) . ?
C361 C363 1.516(12) . ?
C41 C46 1.406(10) . ?
C41 C42 1.417(12) . ?
C42 C43 1.405(11) . ?
C42 C421 1.517(11) . ?
C43 C44 1.380(12) . ?
C44 C45 1.335(13) . ?
C45 C46 1.424(12) . ?
C46 C461 1.492(13) . ?
C421 C423 1.521(13) . ?
C421 C422 1.518(13) . ?
C461 C462 1.541(13) . ?
C461 C463 1.548(12) . ?
